data_2222027
loop_
_publ_author_name
'Shahwar, Durre'
'Tahir, M. Nawaz'
'Ahmad, Naeem'
'Khan, Muhammad Akmal'
'Saeed, Afifa'

_publ_section_title
;
 Cyclohexanaminium trichloroacetate
;
_journal_coeditor_code HB2970
_journal_issue 6
_journal_name_full 'Acta Crystallographica Section E'
_journal_page_first o1313
_journal_paper_doi 10.1107/S1600536809017504
_journal_volume 65
_journal_year 2009
_chemical_formula_iupac 'C6 H14 N +, C2 Cl3 O2 -'
_chemical_formula_moiety 'C6 H14 N +, C2 Cl3 O2 -'
_chemical_formula_sum 'C8 H14 Cl3 N O2'
_chemical_formula_weight 262.55
_chemical_name_systematic
;
Cyclohexanaminium trichloroacetate
;
_space_group_IT_number 14
_symmetry_cell_setting monoclinic
_symmetry_space_group_name_Hall '-P 2ybc'
_symmetry_space_group_name_H-M 'P 1 21/c 1'
_atom_sites_solution_hydrogens geom
_atom_sites_solution_primary direct
_atom_sites_solution_secondary difmap
_audit_creation_method SHELXL-97
_cell_angle_alpha 90
_cell_angle_beta 126.590(3)
_cell_angle_gamma 90
_cell_formula_units_Z 4
_cell_length_a 6.7217(4)
_cell_length_b 21.2482(15)
_cell_length_c 10.6908(6)
_cell_measurement_reflns_used 2910
_cell_measurement_temperature 296(2)
_cell_measurement_theta_max 27.86
_cell_measurement_theta_min 2.56
_cell_volume 1225.98(14)
_computing_cell_refinement 'SAINT (Bruker, 2007)'
_computing_data_collection 'APEX2 (Bruker, 2007)'
_computing_data_reduction 'SAINT (Bruker, 2007)'
_computing_molecular_graphics 'ORTEP-3 for Windows (Farrugia, 1997) and PLATON (Spek, 2009)'
_computing_publication_material
;
WinGX (Farrugia, 1999) and PLATON (Spek, 2009)
;
_computing_structure_refinement 'SHELXL97 (Sheldrick, 2008)'
_computing_structure_solution 'SHELXS97 (Sheldrick, 2008)'
_diffrn_ambient_temperature 296(2)
_diffrn_detector_area_resol_mean 7.50
_diffrn_measured_fraction_theta_full 0.998
_diffrn_measured_fraction_theta_max 0.998
_diffrn_measurement_device_type 'Bruker Kappa APEXII CCD'
_diffrn_measurement_method \w
_diffrn_radiation_monochromator graphite
_diffrn_radiation_source 'fine-focus sealed tube'
_diffrn_radiation_type MoK\a
_diffrn_radiation_wavelength 0.71073
_diffrn_reflns_av_R_equivalents 0.0378
_diffrn_reflns_av_sigmaI/netI 0.0373
_diffrn_reflns_limit_h_max 8
_diffrn_reflns_limit_h_min -8
_diffrn_reflns_limit_k_max 26
_diffrn_reflns_limit_k_min -27
_diffrn_reflns_limit_l_max 14
_diffrn_reflns_limit_l_min -12
_diffrn_reflns_number 13379
_diffrn_reflns_theta_full 27.86
_diffrn_reflns_theta_max 27.86
_diffrn_reflns_theta_min 2.56
_diffrn_standards_number 0
_exptl_absorpt_coefficient_mu 0.724
_exptl_absorpt_correction_T_max 0.919
_exptl_absorpt_correction_T_min 0.853
_exptl_absorpt_correction_type multi-scan
_exptl_absorpt_process_details '(SADABS; Bruker, 2005)'
_exptl_crystal_colour colorless
_exptl_crystal_density_diffrn 1.422
_exptl_crystal_density_method 'not measured'
_exptl_crystal_description rod
_exptl_crystal_F_000 544
_exptl_crystal_size_max 0.25
_exptl_crystal_size_mid 0.18
_exptl_crystal_size_min 0.12
_refine_diff_density_max 0.727
_refine_diff_density_min -0.368
_refine_ls_extinction_method none
_refine_ls_goodness_of_fit_ref 1.049
_refine_ls_hydrogen_treatment mixed
_refine_ls_matrix_type full
_refine_ls_number_parameters 139
_refine_ls_number_reflns 2910
_refine_ls_number_restraints 0
_refine_ls_restrained_S_all 1.049
_refine_ls_R_factor_all 0.1109
_refine_ls_R_factor_gt 0.0658
_refine_ls_shift/su_max 0.000
_refine_ls_shift/su_mean 0.000
_refine_ls_structure_factor_coef Fsqd
_refine_ls_weighting_details 'calc w=1/[\s^2^(Fo^2^)+(0.1089P)^2^+0.5776P] where P=(Fo^2^+2Fc^2^)/3'
_refine_ls_weighting_scheme calc
_refine_ls_wR_factor_gt 0.1829
_refine_ls_wR_factor_ref 0.2145
_reflns_number_gt 1710
_reflns_number_total 2910
_reflns_threshold_expression I>2\s(I)
_cod_data_source_file hb2970.cif
_cod_data_source_block I
_cod_original_sg_symbol_H-M 'P 21/c'
_cod_database_code 2222027
_cod_database_fobs_code 2222027

loop_
_symmetry_equiv_pos_site_id
_symmetry_equiv_pos_as_xyz
1 x,y,z
2 -x,1/2+y,1/2-z
3 -x,-y,-z
4 x,1/2-y,1/2+z

loop_
_atom_site_aniso_label
_atom_site_aniso_U_11
_atom_site_aniso_U_22
_atom_site_aniso_U_33
_atom_site_aniso_U_12
_atom_site_aniso_U_13
_atom_site_aniso_U_23
N1 0.0401(14) 0.0439(17) 0.0601(19) 0.0011(12) 0.0300(14) 0.0040(13)
C1 0.0436(16) 0.0341(17) 0.057(2) 0.0007(13) 0.0278(16) 0.0035(14)
C2 0.0426(17) 0.063(2) 0.066(2) 0.0015(16) 0.0331(17) 0.0043(18)
C3 0.0463(19) 0.084(3) 0.072(3) -0.0074(19) 0.026(2) -0.002(2)
C4 0.066(2) 0.093(4) 0.064(3) -0.002(2) 0.027(2) -0.007(2)
C5 0.079(3) 0.088(3) 0.068(3) 0.003(2) 0.047(2) -0.010(2)
C6 0.0508(19) 0.072(3) 0.074(3) -0.0019(18) 0.042(2) -0.001(2)
Cl1 0.0779(7) 0.0700(7) 0.0894(8) 0.0142(5) 0.0499(7) -0.0143(6)
Cl2 0.1635(14) 0.0733(8) 0.0817(9) 0.0174(8) 0.0784(10) 0.0311(6)
Cl3 0.0748(7) 0.0673(8) 0.0937(9) -0.0196(5) 0.0236(7) -0.0294(6)
O1 0.0498(14) 0.0401(14) 0.111(2) -0.0005(11) 0.0413(15) 0.0006(14)
O2 0.0564(15) 0.0762(19) 0.0787(19) 0.0110(13) 0.0442(15) 0.0000(14)
C7 0.0409(16) 0.0400(17) 0.0342(15) 0.0016(13) 0.0187(13) 0.0004(12)
C8 0.0579(19) 0.0354(17) 0.0418(17) -0.0009(14) 0.0236(16) 0.0005(13)

loop_
_atom_site_type_symbol
_atom_site_label
_atom_site_fract_x
_atom_site_fract_y
_atom_site_fract_z
_atom_site_U_iso_or_equiv
_atom_site_thermal_displace_type
_atom_site_calc_flag
_atom_site_refinement_flags
_atom_site_occupancy
N N1 0.2904(5) 0.05714(15) 0.0547(4) 0.0480(10) Uani . . 1.000
C C1 0.4574(6) 0.08854(16) 0.2093(4) 0.0463(10) Uani . . 1.000
C C2 0.7215(6) 0.06696(19) 0.2878(5) 0.0568(11) Uani . . 1.000
C C3 0.8922(7) 0.0967(2) 0.4465(5) 0.0731(15) Uani . . 1.000
C C4 0.8100(8) 0.0827(3) 0.5472(6) 0.0816(18) Uani . . 1.000
C C5 0.5457(8) 0.1032(2) 0.4704(5) 0.0764(17) Uani . . 1.000
C C6 0.3726(7) 0.0733(2) 0.3100(5) 0.0626(15) Uani . . 1.000
Cl Cl1 0.9294(2) 0.30601(6) 0.38465(15) 0.0791(4) Uani . . 1.000
Cl Cl2 0.7598(3) 0.28803(6) 0.57059(16) 0.1029(6) Uani . . 1.000
Cl Cl3 0.4167(2) 0.28226(6) 0.23280(17) 0.0950(5) Uani . . 1.000
O O1 0.7893(5) 0.42783(12) 0.4227(4) 0.0711(9) Uani . . 1.000
O O2 0.4297(5) 0.40429(14) 0.3696(3) 0.0680(10) Uani . . 1.000
C C7 0.6272(5) 0.39152(15) 0.3948(3) 0.0406(9) Uani . . 1.000
C C8 0.6778(7) 0.32022(15) 0.3937(4) 0.0488(10) Uani . . 1.000
H H1 0.432(7) 0.1331(19) 0.186(4) 0.0553 Uiso . . 1.000
H H1A 0.141(8) 0.0678(19) 0.011(5) 0.0575 Uiso . . 1.000
H H1B 0.333(7) 0.0632(19) -0.002(5) 0.0575 Uiso . . 1.000
H H1C 0.285(7) 0.010(2) 0.071(4) 0.0575 Uiso . . 1.000
H H2A 0.72989 0.02151 0.29833 0.0680 Uiso . . 1.000
H H2B 0.77440 0.07841 0.22401 0.0680 Uiso . . 1.000
H H3A 1.05899 0.08085 0.49682 0.0877 Uiso . . 1.000
H H3B 0.89524 0.14188 0.43499 0.0877 Uiso . . 1.000
H H4A 0.91813 0.10433 0.64607 0.0973 Uiso . . 1.000
H H4B 0.82413 0.03787 0.56795 0.0973 Uiso . . 1.000
H H5A 0.53487 0.14865 0.46040 0.0919 Uiso . . 1.000
H H5B 0.49516 0.09095 0.53505 0.0919 Uiso . . 1.000
H H6A 0.20568 0.08903 0.25991 0.0753 Uiso . . 1.000
H H6B 0.37023 0.02808 0.32080 0.0753 Uiso . . 1.000

loop_
_atom_type_symbol
_atom_type_description
_atom_type_scat_dispersion_real
_atom_type_scat_dispersion_imag
_atom_type_scat_source
C C 0.0033 0.0016 'International Tables Vol C Tables 4.2.6.8 and 6.1.1.4'
H H 0.0000 0.0000 'International Tables Vol C Tables 4.2.6.8 and 6.1.1.4'
N N 0.0061 0.0033 'International Tables Vol C Tables 4.2.6.8 and 6.1.1.4'
O O 0.0106 0.0060 'International Tables Vol C Tables 4.2.6.8 and 6.1.1.4'
Cl Cl 0.1484 0.1585 'International Tables Vol C Tables 4.2.6.8 and 6.1.1.4'

loop_
_geom_angle_atom_site_label_1
_geom_angle_atom_site_label_2
_geom_angle_atom_site_label_3
_geom_angle_site_symmetry_1
_geom_angle_site_symmetry_2
_geom_angle_site_symmetry_3
_geom_angle
_geom_angle_publ_flag
C1 N1 H1C . . . 109(2) no
C1 N1 H1A . . . 111(3) no
C1 N1 H1B . . . 113(3) no
H1B N1 H1C . . . 110(4) no
H1A N1 H1B . . . 112(5) no
H1A N1 H1C . . . 102(4) no
N1 C1 C2 . . . 109.8(3) no
N1 C1 C6 . . . 109.7(4) no
C2 C1 C6 . . . 110.7(3) no
C1 C2 C3 . . . 110.6(4) no
C2 C3 C4 . . . 111.4(4) no
C3 C4 C5 . . . 111.6(4) no
C4 C5 C6 . . . 110.7(4) no
C1 C6 C5 . . . 110.5(4) no
N1 C1 H1 . . . 105(2) no
C2 C1 H1 . . . 114(3) no
C6 C1 H1 . . . 108(3) no
C1 C2 H2A . . . 110.00 no
C1 C2 H2B . . . 110.00 no
C3 C2 H2A . . . 110.00 no
C3 C2 H2B . . . 110.00 no
H2A C2 H2B . . . 108.00 no
C2 C3 H3A . . . 109.00 no
C2 C3 H3B . . . 109.00 no
C4 C3 H3A . . . 109.00 no
C4 C3 H3B . . . 109.00 no
H3A C3 H3B . . . 108.00 no
C3 C4 H4A . . . 109.00 no
C3 C4 H4B . . . 109.00 no
C5 C4 H4A . . . 109.00 no
C5 C4 H4B . . . 109.00 no
H4A C4 H4B . . . 108.00 no
C4 C5 H5A . . . 110.00 no
C4 C5 H5B . . . 109.00 no
C6 C5 H5A . . . 110.00 no
C6 C5 H5B . . . 109.00 no
H5A C5 H5B . . . 108.00 no
C1 C6 H6A . . . 109.00 no
C1 C6 H6B . . . 110.00 no
C5 C6 H6A . . . 109.00 no
C5 C6 H6B . . . 110.00 no
H6A C6 H6B . . . 108.00 no
O1 C7 O2 . . . 127.7(3) no
O1 C7 C8 . . . 116.8(4) no
O2 C7 C8 . . . 115.5(3) no
Cl1 C8 Cl2 . . . 107.1(2) no
Cl1 C8 Cl3 . . . 107.2(2) no
Cl1 C8 C7 . . . 112.7(3) no
Cl2 C8 Cl3 . . . 111.3(2) no
Cl2 C8 C7 . . . 107.5(2) no
Cl3 C8 C7 . . . 111.1(3) no

loop_
_geom_bond_atom_site_label_1
_geom_bond_atom_site_label_2
_geom_bond_site_symmetry_1
_geom_bond_site_symmetry_2
_geom_bond_distance
_geom_bond_publ_flag
Cl1 C8 . . 1.776(6) no
Cl2 C8 . . 1.762(4) no
Cl3 C8 . . 1.758(4) no
O1 C7 . . 1.218(5) no
O2 C7 . . 1.217(5) no
N1 C1 . . 1.492(5) no
N1 H1A . . 0.85(6) no
N1 H1C . . 1.02(4) no
N1 H1B . . 0.82(5) no
C1 C6 . . 1.523(7) no
C1 C2 . . 1.513(7) no
C2 C3 . . 1.508(6) no
C3 C4 . . 1.504(8) no
C4 C5 . . 1.510(9) no
C5 C6 . . 1.523(6) no
C1 H1 . . 0.97(4) no
C2 H2B . . 0.9700 no
C2 H2A . . 0.9700 no
C3 H3A . . 0.9700 no
C3 H3B . . 0.9700 no
C4 H4A . . 0.9700 no
C4 H4B . . 0.9700 no
C5 H5B . . 0.9700 no
C5 H5A . . 0.9700 no
C6 H6B . . 0.9700 no
C6 H6A . . 0.9700 no
C7 C8 . . 1.554(5) no

loop_
_geom_hbond_atom_site_label_D
_geom_hbond_atom_site_label_H
_geom_hbond_atom_site_label_A
_geom_hbond_site_symmetry_A
_geom_hbond_distance_DH
_geom_hbond_distance_HA
_geom_hbond_distance_DA
_geom_hbond_angle_DHA
_geom_hbond_publ_flag
N1 H1A O1 4_454 0.85(6) 1.96(6) 2.788(6) 167(4) yes
N1 H1B O2 4_554 0.82(5) 1.96(5) 2.770(5) 168(4) yes
N1 H1C O1 2_645 1.02(4) 1.83(4) 2.837(4) 169(4) yes

loop_
_geom_torsion_atom_site_label_1
_geom_torsion_atom_site_label_2
_geom_torsion_atom_site_label_3
_geom_torsion_atom_site_label_4
_geom_torsion_site_symmetry_1
_geom_torsion_site_symmetry_2
_geom_torsion_site_symmetry_3
_geom_torsion_site_symmetry_4
_geom_torsion
_geom_torsion_publ_flag
N1 C1 C2 C3 . . . . -178.3(3) no
C6 C1 C2 C3 . . . . -57.1(4) no
N1 C1 C6 C5 . . . . 178.2(3) no
C2 C1 C6 C5 . . . . 56.9(4) no
C1 C2 C3 C4 . . . . 56.5(5) no
C2 C3 C4 C5 . . . . -55.9(6) no
C3 C4 C5 C6 . . . . 55.4(6) no
C4 C5 C6 C1 . . . . -55.8(5) no
O1 C7 C8 Cl1 . . . . -15.1(4) no
O1 C7 C8 Cl2 . . . . 102.6(4) no
O1 C7 C8 Cl3 . . . . -135.5(3) no
O2 C7 C8 Cl1 . . . . 165.9(2) no
O2 C7 C8 Cl2 . . . . -76.4(3) no
O2 C7 C8 Cl3 . . . . 45.6(4) no

loop_
_cod_related_entry_id
_cod_related_entry_database
_cod_related_entry_code
1 ChemSpider 14945555
